data_7117461
loop_
_publ_author_name
'Boese, R.'
'Schmid, G.'

_publ_section_title
;
 Germanium analogue of the well known methylidyne cobalt clusters: X-ray
 crystal structure of (C O)9 C O Ge Co (C O)4
;
_journal_name_full
;
Journal of the Chemical Society. Chemical Communications (1972-)
;
_journal_page_first 349
_journal_page_last 350
_journal_volume 1979
_journal_year 1979
_chemical_formula_sum 'C13 Co4 Ge O13'
_chemical_name_systematic '(C O)9 Co3 Ge Co (C O)4'
_space_group_IT_number 2
_symmetry_space_group_name_Hall '-P 1'
_symmetry_space_group_name_H-M 'P -1'
_cell_angle_alpha 110.45
_cell_angle_beta 104.77
_cell_angle_gamma 80.64
_cell_formula_units_Z 2
_cell_length_a 15.853
_cell_length_b 8.855
_cell_length_c 8.096
_cell_volume 1026.291
_citation_journal_id_ASTM JCCCAT
_cod_data_source_file Boese_JCCCAT_1979_460.cif
_cod_data_source_block C13Co4Ge1O13
_cod_original_formula_sum 'C13 Co4 Ge1 O13'
_cod_database_code 7117461

loop_
_symmetry_equiv_pos_as_xyz
x,y,z
-x,-y,-z

loop_
_atom_site_label
_atom_site_type_symbol
_atom_site_fract_x
_atom_site_fract_y
_atom_site_fract_z
_atom_site_occupancy
_atom_site_U_iso_or_equiv
O12 O-2 0.01397 0.27682 0.36888 1 0.0
O9 O-2 0.44979 0.55699 0.65381 1 0.0
C3 C+2 0.411 0.15594 0.4418 1 0.0
O8 O-2 0.15274 0.5498 0.41529 1 0.0
O3 O-2 0.4737 0.15631 0.39948 1 0.0
C12 C+2 0.04009 0.2516 0.4998 1 0.0
C13 C+2 -0.02515 0.17449 0.7344 1 0.0
C1 C+2 0.23212 0.15083 0.2952 1 0.0
O1 O-2 0.18114 0.15197 0.16751 1 0.0
C8 C+2 0.20725 0.5098 0.5186 1 0.0
O13 O-2 -0.08758 0.14612 0.75302 1 0.0
C10 C+2 0.13136 0.024 0.7216 1 0.0
O2 O-2 0.3065 -0.19298 0.45042 1 0.0
O10 O-2 0.16421 -0.09824 0.72965 1 0.0
O5 O-2 0.33159 0.43642 0.1984 1 0.0
C11 C+2 0.09443 0.3917 0.902 1 0.0
O11 O-2 0.10368 0.50652 0.0233 1 0.0
Co2 Co 0.36112 0.24178 0.8439 1 0.0
Co3 Co 0.28907 0.45301 0.68249 1 0.0
C5 C+2 0.34294 0.3604 0.0591 1 0.0
Ge1 Ge 0.21886 0.25185 0.69078 1 0.0
Co1 Co 0.30959 0.14638 0.49277 1 0.0
C7 C+2 0.26437 0.6106 0.8764 1 0.0
O7 O-2 0.24871 0.71137 0.00076 1 0.0
O4 O-2 0.37953 -0.07188 0.89642 1 0.0
O6 O-2 0.54178 0.2885 0.85139 1 0.0
Co4 Co 0.07897 0.21372 0.7102 1 0.0
C2 C+2 0.30806 -0.0587 0.4677 1 0.0
C6 C+2 0.47157 0.2724 0.8467 1 0.0
C9 C+2 0.38936 0.5113 0.6628 1 0.0
C4 C+2 0.37144 0.0487 0.8726 1 0.0
